data_4080645
loop_
_publ_author_name
'Kriechbaum, Margit'
'H\"olbling, Johanna'
'Stammler, Hans-Georg'
'List, Manuela'
'Berger, Raphael J. F.'
'Monkowius, Uwe'

_publ_section_title
;
 Unprecedented Large Temperature Dependence of Silver(I)--Silver(I)
 Distances in Some N-Heterocyclic Carbene Silver(I) Complex Salts
;
_journal_issue 10
_journal_name_full Organometallics
_journal_page_first 2876
_journal_paper_doi 10.1021/om300932r
_journal_volume 32
_journal_year 2013
_chemical_formula_sum 'C18 H32 Ag Cl N4 O4'
_chemical_formula_weight 511.80
_space_group_crystal_system orthorhombic
_space_group_IT_number 70
_space_group_name_Hall '-F 2uv 2vw'
_space_group_name_H-M_alt 'F d d d'
_symmetry_space_group_name_Hall '-F 2uv 2vw'
_symmetry_space_group_name_H-M 'F d d d :2'
_atom_sites_solution_hydrogens geom
_atom_sites_solution_primary direct
_atom_sites_solution_secondary difmap
_audit_creation_method 'APEX2 v2010.1-2'
_cell_angle_alpha 90
_cell_angle_beta 90
_cell_angle_gamma 90
_cell_formula_units_Z 16
_cell_length_a 9.6119(10)
_cell_length_b 24.199(3)
_cell_length_c 41.756(5)
_cell_measurement_reflns_used 3567
_cell_measurement_temperature 293.(2)
_cell_measurement_theta_max 21.2311
_cell_measurement_theta_min 2.7093
_cell_volume 9712(2)
_computing_cell_refinement 'SAINT V7.66A (Bruker AXS, 2009)'
_computing_data_reduction 'SAINT V7.66A (Bruker AXS, 2009)'
_computing_structure_refinement 'SHELXL-97 (Sheldrick, 2008)'
_computing_structure_solution 'SHELXS-97 (Sheldrick, 2008)'
_diffrn_ambient_temperature 293.(2)
_diffrn_detector_area_resol_mean 8.3330
_diffrn_measured_fraction_theta_full 0.991
_diffrn_measured_fraction_theta_max 0.991
_diffrn_measurement_device_type 'SMART X2S'
_diffrn_measurement_method omega-scan
_diffrn_radiation_monochromator 'doubly curved silicon crystal'
_diffrn_radiation_source 'sealed MicroFocus tube'
_diffrn_radiation_type 'Mo K\a'
_diffrn_radiation_wavelength 0.71073
_diffrn_reflns_av_R_equivalents 0.0711
_diffrn_reflns_av_sigmaI/netI 0.0428
_diffrn_reflns_limit_h_max 9
_diffrn_reflns_limit_h_min -9
_diffrn_reflns_limit_k_max 24
_diffrn_reflns_limit_k_min -23
_diffrn_reflns_limit_l_max 42
_diffrn_reflns_limit_l_min -38
_diffrn_reflns_number 8691
_diffrn_reflns_theta_full 21.28
_diffrn_reflns_theta_max 21.28
_diffrn_reflns_theta_min 2.71
_exptl_absorpt_coefficient_mu 0.968
_exptl_absorpt_correction_T_max 0.88
_exptl_absorpt_correction_T_min 0.55
_exptl_absorpt_correction_type multi-scan
_exptl_absorpt_process_details 'SADABS V2008/1 (Bruker AXS)'
_exptl_crystal_colour colourless
_exptl_crystal_density_diffrn 1.400
_exptl_crystal_density_method 'not measured'
_exptl_crystal_description needle
_exptl_crystal_F_000 4224
_exptl_crystal_size_max 0.85
_exptl_crystal_size_mid 0.14
_exptl_crystal_size_min 0.13
_refine_diff_density_max 0.726
_refine_diff_density_min -0.456
_refine_ls_extinction_method none
_refine_ls_goodness_of_fit_ref 1.085
_refine_ls_hydrogen_treatment constr
_refine_ls_matrix_type full
_refine_ls_number_parameters 134
_refine_ls_number_reflns 1353
_refine_ls_number_restraints 0
_refine_ls_restrained_S_all 1.085
_refine_ls_R_factor_all 0.0497
_refine_ls_R_factor_gt 0.0434
_refine_ls_shift/su_max 0.001
_refine_ls_shift/su_mean 0.000
_refine_ls_structure_factor_coef Fsqd
_refine_ls_weighting_details 'calc w=1/[\s^2^(Fo^2^)+(0.0847P)^2^+20.9550P] where P=(Fo^2^+2Fc^2^)/3'
_refine_ls_weighting_scheme calc
_refine_ls_wR_factor_gt 0.1226
_refine_ls_wR_factor_ref 0.1286
_reflns_number_gt 1135
_reflns_number_total 1353
_reflns_threshold_expression >2sigma(I)
_cod_data_source_file om300932r_si_002.cif
_cod_data_source_block iPr2Im2AgClO4_293K
_cod_original_cell_volume 9712.(2)
_cod_database_code 4080645

loop_
_space_group_symop_operation_xyz
'x, y, z'
'x, -y+1/4, -z+1/4'
'-x+1/4, y, -z+1/4'
'-x+1/4, -y+1/4, z'
'x, y+1/2, z+1/2'
'x, -y+3/4, -z+3/4'
'-x+1/4, y+1/2, -z+3/4'
'-x+1/4, -y+3/4, z+1/2'
'x+1/2, y, z+1/2'
'x+1/2, -y+1/4, -z+3/4'
'-x+3/4, y, -z+3/4'
'-x+3/4, -y+1/4, z+1/2'
'x+1/2, y+1/2, z'
'x+1/2, -y+3/4, -z+1/4'
'-x+3/4, y+1/2, -z+1/4'
'-x+3/4, -y+3/4, z'
'-x, -y, -z'
'-x, y-1/4, z-1/4'
'x-1/4, -y, z-1/4'
'x-1/4, y-1/4, -z'
'-x, -y+1/2, -z+1/2'
'-x, y+1/4, z+1/4'
'x-1/4, -y+1/2, z+1/4'
'x-1/4, y+1/4, -z+1/2'
'-x+1/2, -y, -z+1/2'
'-x+1/2, y-1/4, z+1/4'
'x+1/4, -y, z+1/4'
'x+1/4, y-1/4, -z+1/2'
'-x+1/2, -y+1/2, -z'
'-x+1/2, y+1/4, z-1/4'
'x+1/4, -y+1/2, z-1/4'
'x+1/4, y+1/4, -z'

loop_
_atom_site_type_symbol
_atom_site_label
_atom_site_fract_x
_atom_site_fract_y
_atom_site_fract_z
_atom_site_U_iso_or_equiv
_atom_site_adp_type
_atom_site_calc_flag
_atom_site_refinement_flags
_atom_site_occupancy
_atom_site_disorder_group
Ag Ag1A 0.351(5) 0.125 0.125 0.0554(8) Uani d SP 0.09(2) 1
Ag Ag1B 0.2990(7) 0.125 0.125 0.0554(8) Uani d SP 0.91(2) 2
Cl Cl1 0.625 0.125 0.30415(6) 0.1012(10) Uani d S 1.0 .
N N1 0.3474(5) 0.1180(2) 0.19820(11) 0.0593(13) Uani d . 1.0 .
N N2 0.3282(5) 0.0363(2) 0.17815(11) 0.0657(13) Uani d . 1.0 .
C C1 0.3224(5) 0.0903(2) 0.17059(12) 0.0576(14) Uani d . 1.0 .
C C2 0.3589(6) 0.1781(3) 0.20056(15) 0.0695(17) Uani d . 1.0 .
H H2 0.3159 0.1939 0.1814 0.083 Uiso calc R 1.0 .
C C3 0.2798(8) 0.2002(4) 0.22951(19) 0.113(3) Uani d . 1.0 .
H H3A 0.1838 0.1896 0.228 0.169 Uiso calc R 1.0 .
H H3B 0.2865 0.2398 0.23 0.169 Uiso calc R 1.0 .
H H3C 0.3193 0.1852 0.2487 0.169 Uiso calc R 1.0 .
C C4 0.5097(7) 0.1952(3) 0.2007(2) 0.110(3) Uani d . 1.0 .
H H4A 0.5513 0.1849 0.2208 0.165 Uiso calc R 1.0 .
H H4B 0.5161 0.2345 0.198 0.165 Uiso calc R 1.0 .
H H4C 0.5577 0.1771 0.1835 0.165 Uiso calc R 1.0 .
C C5 0.3724(6) 0.0808(3) 0.22253(15) 0.0769(19) Uani d . 1.0 .
H H5 0.3946 0.0894 0.2436 0.092 Uiso calc R 1.0 .
C C6 0.3588(6) 0.0300(3) 0.21025(17) 0.079(2) Uani d . 1.0 .
H H6 0.3682 -0.0032 0.2212 0.095 Uiso calc R 1.0 .
C C10 0.3203(7) -0.0098(3) 0.15511(17) 0.0840(19) Uani d . 1.0 .
H H10 0.2767 0.0049 0.1357 0.101 Uiso calc R 1.0 .
C C8 0.4572(10) -0.0283(5) 0.1460(3) 0.152(4) Uani d . 1.0 .
H H8A 0.4496 -0.0611 0.1333 0.229 Uiso calc R 1.0 .
H H8B 0.5105 -0.0362 0.1649 0.229 Uiso calc R 1.0 .
H H8C 0.5028 0.0001 0.1339 0.229 Uiso calc R 1.0 .
C C11 0.2273(12) -0.0551(4) 0.1671(3) 0.163(4) Uani d . 1.0 .
H H11A 0.216 -0.0825 0.1507 0.244 Uiso calc R 1.0 .
H H11B 0.1381 -0.04 0.1726 0.244 Uiso calc R 1.0 .
H H11C 0.2682 -0.0718 0.1857 0.244 Uiso calc R 1.0 .
O O1 0.6313(18) 0.1621(7) 0.3253(4) 0.383(14) Uani d . 1.0 .
O O3 0.7339(18) 0.1257(8) 0.2887(3) 0.437(16) Uani d . 1.0 .

loop_
_atom_site_aniso_label
_atom_site_aniso_U_11
_atom_site_aniso_U_22
_atom_site_aniso_U_33
_atom_site_aniso_U_12
_atom_site_aniso_U_13
_atom_site_aniso_U_23
Ag1A 0.069(2) 0.0556(5) 0.0415(5) 0 0 0.0038(2)
Ag1B 0.069(2) 0.0556(5) 0.0415(5) 0 0 0.0038(2)
Cl1 0.143(3) 0.102(2) 0.0584(14) -0.0372(17) 0 0
N1 0.065(3) 0.071(4) 0.042(3) -0.001(2) 0.002(2) -0.003(2)
N2 0.078(3) 0.060(4) 0.059(3) -0.004(2) -0.007(2) 0.011(2)
C1 0.062(3) 0.062(4) 0.050(3) 0.005(3) 0.004(3) 0.005(3)
C2 0.076(4) 0.075(5) 0.057(3) 0.012(3) 0.001(3) -0.011(3)
C3 0.109(6) 0.130(7) 0.100(5) 0.016(5) 0.019(4) -0.040(5)
C4 0.091(5) 0.077(5) 0.163(8) -0.005(4) 0.034(5) -0.015(5)
C5 0.078(4) 0.110(6) 0.043(3) 0.002(4) -0.006(3) 0.011(4)
C6 0.083(4) 0.086(6) 0.068(4) 0.000(4) -0.001(3) 0.030(4)
C10 0.103(5) 0.054(4) 0.095(5) -0.009(4) -0.007(4) 0.006(4)
C8 0.122(7) 0.160(10) 0.176(10) -0.011(6) 0.018(6) -0.093(9)
C11 0.165(9) 0.107(8) 0.216(12) -0.057(7) 0.026(9) -0.016(8)
O1 0.295(13) 0.51(3) 0.343(17) 0.13(2) -0.097(15) -0.28(2)
O3 0.394(19) 0.72(4) 0.198(12) -0.33(2) 0.203(14) -0.154(16)

loop_
_atom_type_symbol
_atom_type_description
_atom_type_scat_dispersion_real
_atom_type_scat_dispersion_imag
_atom_type_scat_source
C C 0.0033 0.0016 'International Tables Vol C Tables 4.2.6.8 and 6.1.1.4'
H H 0.0000 0.0000 'International Tables Vol C Tables 4.2.6.8 and 6.1.1.4'
N N 0.0061 0.0033 'International Tables Vol C Tables 4.2.6.8 and 6.1.1.4'
O O 0.0106 0.0060 'International Tables Vol C Tables 4.2.6.8 and 6.1.1.4'
Cl Cl 0.1484 0.1585 'International Tables Vol C Tables 4.2.6.8 and 6.1.1.4'
Ag Ag -0.8971 1.1015 'International Tables Vol C Tables 4.2.6.8 and 6.1.1.4'

loop_
_geom_angle_atom_site_label_1
_geom_angle_atom_site_label_2
_geom_angle_atom_site_label_3
_geom_angle_site_symmetry_1
_geom_angle_site_symmetry_3
_geom_angle
C1 Ag1A C1 2 . 165.(3)
C1 Ag1B C1 2 . 167.6(5)
C1 Ag1B Ag1B 2 3 96.2(2)
C1 Ag1B Ag1B . 3 96.2(2)
O3 Cl1 O3 4_655 . 116.8(16)
O3 Cl1 O1 4_655 . 114.7(12)
O3 Cl1 O1 . . 108.4(11)
O3 Cl1 O1 4_655 4_655 108.4(11)
O3 Cl1 O1 . 4_655 114.7(12)
O1 Cl1 O1 . 4_655 91.(2)
C1 N1 C5 . . 109.6(5)
C1 N1 C2 . . 124.2(5)
C5 N1 C2 . . 125.9(5)
C1 N2 C6 . . 110.1(5)
C1 N2 C10 . . 125.4(5)
C6 N2 C10 . . 124.1(6)
N2 C1 N1 . . 105.8(5)
N2 C1 Ag1B . . 127.4(4)
N1 C1 Ag1B . . 126.5(4)
N2 C1 Ag1A . . 126.6(5)
N1 C1 Ag1A . . 123.5(6)
Ag1B C1 Ag1A . . 13.7(11)
N1 C2 C4 . . 110.2(5)
N1 C2 C3 . . 111.4(6)
C4 C2 C3 . . 112.3(6)
N1 C2 H2 . . 107.6
C4 C2 H2 . . 107.6
C3 C2 H2 . . 107.6
C2 C3 H3A . . 109.5
C2 C3 H3B . . 109.5
H3A C3 H3B . . 109.5
C2 C3 H3C . . 109.5
H3A C3 H3C . . 109.5
H3B C3 H3C . . 109.5
C2 C4 H4A . . 109.5
C2 C4 H4B . . 109.5
H4A C4 H4B . . 109.5
C2 C4 H4C . . 109.5
H4A C4 H4C . . 109.5
H4B C4 H4C . . 109.5
C6 C5 N1 . . 107.5(5)
C6 C5 H5 . . 126.3
N1 C5 H5 . . 126.3
C5 C6 N2 . . 107.0(6)
C5 C6 H6 . . 126.5
N2 C6 H6 . . 126.5
C8 C10 N2 . . 111.1(6)
C8 C10 C11 . . 113.9(8)
N2 C10 C11 . . 111.4(7)
C8 C10 H10 . . 106.7
N2 C10 H10 . . 106.7
C11 C10 H10 . . 106.7
C10 C8 H8A . . 109.5
C10 C8 H8B . . 109.5
H8A C8 H8B . . 109.5
C10 C8 H8C . . 109.5
H8A C8 H8C . . 109.5
H8B C8 H8C . . 109.5
C10 C11 H11A . . 109.5
C10 C11 H11B . . 109.5
H11A C11 H11B . . 109.5
C10 C11 H11C . . 109.5
H11A C11 H11C . . 109.5
H11B C11 H11C . . 109.5
Cl1 O1 O1 . 4_655 44.4(10)

loop_
_geom_bond_atom_site_label_1
_geom_bond_atom_site_label_2
_geom_bond_site_symmetry_2
_geom_bond_distance
Ag1A C1 2 2.098(8)
Ag1A C1 . 2.098(8)
Ag1B C1 2 2.093(5)
Ag1B C1 . 2.093(5)
Ag1B Ag1B 3 3.345(14)
Cl1 O3 4_655 1.229(12)
Cl1 O3 . 1.229(12)
Cl1 O1 . 1.261(13)
Cl1 O1 4_655 1.261(13)
N1 C1 . 1.355(7)
N1 C5 . 1.378(8)
N1 C2 . 1.462(8)
N2 C1 . 1.346(7)
N2 C6 . 1.381(8)
N2 C10 . 1.475(8)
C2 C4 . 1.508(8)
C2 C3 . 1.525(9)
C2 H2 . 0.98
C3 H3A . 0.96
C3 H3B . 0.96
C3 H3C . 0.96
C4 H4A . 0.96
C4 H4B . 0.96
C4 H4C . 0.96
C5 C6 . 1.338(10)
C5 H5 . 0.93
C6 H6 . 0.93
C10 C8 . 1.440(11)
C10 C11 . 1.501(11)
C10 H10 . 0.98
C8 H8A . 0.96
C8 H8B . 0.96
C8 H8C . 0.96
C11 H11A . 0.96
C11 H11B . 0.96
C11 H11C . 0.96
O1 O1 4_655 1.80(4)
